data_4312312
loop_
_publ_author_name
'Donald J. Darensbourg'
'Cesar G. Ortiz'
'Jason C. Yarbrough'

_publ_section_title
;
 Synthesis and Structures of Nickel and Palladium Salicylaldiminato
 1,3,5-Triaza-7-phosphaadamantane (PTA) Complexes
;
_journal_name_full 'Inorganic Chemistry'
_journal_page_first 6915
_journal_page_last 6922
_journal_paper_doi 10.1021/ic0341284
_journal_volume 42
_journal_year 2003
_chemical_formula_sum 'C41 H50 Cl2 N2 Ni O4'
_chemical_formula_weight 764.44
_chemical_name_systematic
; 
 ? 
;
_space_group_IT_number 14
_symmetry_cell_setting monoclinic
_symmetry_space_group_name_Hall '-P 2yn'
_symmetry_space_group_name_H-M 'P 1 21/n 1'
_atom_sites_solution_hydrogens geom
_atom_sites_solution_primary direct
_atom_sites_solution_secondary difmap
_audit_creation_method SHELXL-97
_cell_angle_alpha 90.00
_cell_angle_beta 90.919(3)
_cell_angle_gamma 90.00
_cell_formula_units_Z 4
_cell_length_a 8.9737(11)
_cell_length_b 20.255(3)
_cell_length_c 21.720(3)
_cell_measurement_temperature 110(2)
_cell_volume 3947.4(9)
_computing_cell_refinement 'Bruker SMART'
_computing_data_collection 'Bruker SMART'
_computing_data_reduction 'Bruker SHELXTL'
_computing_molecular_graphics 'Bruker SHELXTL'
_computing_publication_material 'Bruker SHELXTL'
_computing_structure_refinement 'SHELXL-97 (Sheldrick, 1997)'
_computing_structure_solution 'SHELXS-97 (Sheldrick, 1990)'
_diffrn_ambient_temperature 110(2)
_diffrn_measured_fraction_theta_full 0.900
_diffrn_measured_fraction_theta_max 0.900
_diffrn_measurement_device_type 'CCD area detector'
_diffrn_measurement_method 'phi and omega scans'
_diffrn_radiation_monochromator graphite
_diffrn_radiation_source 'fine-focus sealed tube'
_diffrn_radiation_type MoK\a
_diffrn_radiation_wavelength 0.71073
_diffrn_reflns_av_R_equivalents 0.0451
_diffrn_reflns_av_sigmaI/netI 0.0820
_diffrn_reflns_limit_h_max 11
_diffrn_reflns_limit_h_min -11
_diffrn_reflns_limit_k_max 26
_diffrn_reflns_limit_k_min -22
_diffrn_reflns_limit_l_max 24
_diffrn_reflns_limit_l_min -28
_diffrn_reflns_number 20750
_diffrn_reflns_theta_full 28.28
_diffrn_reflns_theta_max 28.28
_diffrn_reflns_theta_min 1.37
_exptl_absorpt_coefficient_mu 0.669
_exptl_absorpt_correction_type none
_exptl_crystal_density_diffrn 1.286
_exptl_crystal_density_method 'not measured'
_exptl_crystal_F_000 1616
_refine_diff_density_max 1.139
_refine_diff_density_min -0.453
_refine_diff_density_rms 0.078
_refine_ls_extinction_method none
_refine_ls_goodness_of_fit_ref 0.818
_refine_ls_hydrogen_treatment mixed
_refine_ls_matrix_type full
_refine_ls_number_parameters 471
_refine_ls_number_reflns 8801
_refine_ls_number_restraints 3
_refine_ls_restrained_S_all 0.818
_refine_ls_R_factor_all 0.1453
_refine_ls_R_factor_gt 0.0611
_refine_ls_shift/su_max 0.121
_refine_ls_shift/su_mean 0.005
_refine_ls_structure_factor_coef Fsqd
_refine_ls_weighting_details 'calc w=1/[\s^2^(Fo^2^)+(0.1069P)^2^+0.0000P] where P=(Fo^2^+2Fc^2^)/3'
_refine_ls_weighting_scheme calc
_refine_ls_wR_factor_gt 0.1462
_refine_ls_wR_factor_ref 0.1910
_reflns_number_gt 3486
_reflns_number_total 8801
_reflns_threshold_expression >2sigma(I)
_cod_data_source_file ic0341284si20030205_021052_4.cif
_cod_data_source_block Structure5b'
_cod_depositor_comments
;
The following automatic conversions were performed:

'_symmetry_cell_setting' value 'Monoclinic' changed to 'monoclinic'
according to the built-in table from CIF Core dictionary named
'cif_core.dic' version 2.4.1 from 2010-06-29.

Automatic conversion script
Id: cif_fix_values 1646 2011-03-28 12:23:43Z adriana 
;
_cod_original_cell_volume 3947.3(8)
_cod_database_code 4312312

loop_
_symmetry_equiv_pos_as_xyz
'x, y, z'
'-x+1/2, y+1/2, -z+1/2'
'-x, -y, -z'
'x-1/2, -y-1/2, z-1/2'

loop_
_atom_site_label
_atom_site_type_symbol
_atom_site_fract_x
_atom_site_fract_y
_atom_site_fract_z
_atom_site_U_iso_or_equiv
_atom_site_adp_type
_atom_site_occupancy
_atom_site_symmetry_multiplicity
_atom_site_calc_flag
_atom_site_refinement_flags
_atom_site_disorder_assembly
_atom_site_disorder_group
Ni1 Ni 0.35841(5) 0.27423(2) 0.32013(2) 0.05219(19) Uani 1 1 d . . .
N1 N 0.3537(3) 0.36811(16) 0.31352(13) 0.0512(8) Uani 1 1 d . . .
N2 N 0.3686(3) 0.18028(15) 0.32479(12) 0.0441(7) Uani 1 1 d . . .
O1 O 0.4896(3) 0.27540(13) 0.38530(12) 0.0590(7) Uani 1 1 d . . .
O2 O 0.6590(3) 0.24571(17) 0.47937(13) 0.0758(9) Uani 1 1 d . . .
O3 O 0.2226(3) 0.27277(13) 0.25617(12) 0.0574(7) Uani 1 1 d . . .
O4 O 0.0406(3) 0.30061(15) 0.16505(13) 0.0714(8) Uani 1 1 d . . .
C2 C 0.4268(4) 0.4082(2) 0.34966(17) 0.0544(10) Uani 1 1 d . . .
H2 H 0.4175 0.4540 0.3408 0.065 Uiso 1 1 calc R . .
C3 C 0.5187(4) 0.3913(2) 0.40065(17) 0.0559(10) Uani 1 1 d . . .
C4 C 0.5857(5) 0.4420(2) 0.43680(18) 0.0664(12) Uani 1 1 d . . .
H4 H 0.5685 0.4868 0.4260 0.080 Uiso 1 1 calc R . .
C5 C 0.6740(5) 0.4278(2) 0.48663(19) 0.0700(13) Uani 1 1 d . . .
H5 H 0.7162 0.4624 0.5107 0.084 Uiso 1 1 calc R . .
C6 C 0.7022(5) 0.3619(3) 0.50209(19) 0.0685(12) Uani 1 1 d . . .
H6 H 0.7654 0.3521 0.5364 0.082 Uiso 1 1 calc R . .
C7 C 0.6399(4) 0.3107(2) 0.46849(18) 0.0594(11) Uani 1 1 d . . .
C8 C 0.5451(4) 0.3249(2) 0.41544(17) 0.0556(10) Uani 1 1 d . . .
C9 C 0.2715(4) 0.40076(19) 0.26363(18) 0.0532(10) Uani 1 1 d . . .
C10 C 0.3419(5) 0.4126(2) 0.20810(19) 0.0652(12) Uani 1 1 d . . .
C11 C 0.2624(7) 0.4454(2) 0.1622(2) 0.0842(16) Uani 1 1 d . . .
H11 H 0.3080 0.4538 0.1239 0.101 Uiso 1 1 calc R . .
C12 C 0.1191(7) 0.4657(3) 0.1714(3) 0.095(2) Uani 1 1 d . . .
H12 H 0.0672 0.4888 0.1396 0.114 Uiso 1 1 calc R . .
C13 C 0.0498(5) 0.4530(2) 0.2258(3) 0.0805(15) Uani 1 1 d . . .
H13 H -0.0500 0.4673 0.2310 0.097 Uiso 1 1 calc R . .
C14 C 0.1226(5) 0.4195(2) 0.2740(2) 0.0645(12) Uani 1 1 d . . .
C15 C 0.0446(5) 0.4051(2) 0.3328(2) 0.0793(14) Uani 1 1 d . . .
H15 H 0.1055 0.3716 0.3558 0.095 Uiso 1 1 calc R . .
C16 C -0.1093(6) 0.3756(3) 0.3217(3) 0.130(2) Uani 1 1 d . . .
H16A H -0.1743 0.4086 0.3021 0.194 Uiso 1 1 calc R . .
H16B H -0.1515 0.3621 0.3611 0.194 Uiso 1 1 calc R . .
H16C H -0.1013 0.3370 0.2947 0.194 Uiso 1 1 calc R . .
C17 C 0.0337(7) 0.4658(3) 0.3736(3) 0.1132(19) Uani 1 1 d . . .
H17A H 0.1341 0.4801 0.3861 0.170 Uiso 1 1 calc R . .
H17B H -0.0237 0.4550 0.4103 0.170 Uiso 1 1 calc R . .
H17C H -0.0162 0.5014 0.3507 0.170 Uiso 1 1 calc R . .
C18 C 0.4985(5) 0.3887(3) 0.1969(2) 0.0819(15) Uani 1 1 d . . .
H18 H 0.5389 0.3715 0.2370 0.098 Uiso 1 1 calc R . .
C19 C 0.4990(7) 0.3314(4) 0.1511(3) 0.156(3) Uani 1 1 d . . .
H19A H 0.4267 0.2979 0.1638 0.234 Uiso 1 1 calc R . .
H19B H 0.5987 0.3117 0.1502 0.234 Uiso 1 1 calc R . .
H19C H 0.4717 0.3477 0.1100 0.234 Uiso 1 1 calc R . .
C20 C 0.6024(7) 0.4430(4) 0.1762(3) 0.146(3) Uani 1 1 d . . .
H20A H 0.5683 0.4600 0.1361 0.219 Uiso 1 1 calc R . .
H20B H 0.7035 0.4253 0.1725 0.219 Uiso 1 1 calc R . .
H20C H 0.6027 0.4789 0.2065 0.219 Uiso 1 1 calc R . .
C21 C 0.7684(5) 0.2282(2) 0.5253(2) 0.0867(16) Uani 1 1 d . . .
H21A H 0.8666 0.2438 0.5126 0.130 Uiso 1 1 calc R . .
H21B H 0.7706 0.1801 0.5301 0.130 Uiso 1 1 calc R . .
H21C H 0.7427 0.2487 0.5646 0.130 Uiso 1 1 calc R . .
C22 C 0.3035(4) 0.1400(2) 0.28712(17) 0.0519(10) Uani 1 1 d . . .
H22 H 0.3211 0.0942 0.2937 0.062 Uiso 1 1 calc R . .
C23 C 0.2086(4) 0.1569(2) 0.23707(17) 0.0513(10) Uani 1 1 d . . .
C24 C 0.1476(5) 0.1055(2) 0.20032(19) 0.0666(12) Uani 1 1 d . . .
H24 H 0.1732 0.0610 0.2094 0.080 Uiso 1 1 calc R . .
C25 C 0.0535(5) 0.1186(2) 0.1525(2) 0.0712(13) Uani 1 1 d . . .
H25 H 0.0143 0.0838 0.1279 0.085 Uiso 1 1 calc R . .
C26 C 0.0148(5) 0.1841(2) 0.13992(19) 0.0659(12) Uani 1 1 d . . .
H26 H -0.0522 0.1932 0.1067 0.079 Uiso 1 1 calc R . .
C27 C 0.0705(4) 0.2354(2) 0.17402(18) 0.0553(10) Uani 1 1 d . . .
C28 C 0.1725(4) 0.2231(2) 0.22516(16) 0.0494(9) Uani 1 1 d . . .
C29 C 0.4532(4) 0.14676(19) 0.37397(17) 0.0513(9) Uani 1 1 d . . .
C30 C 0.6048(4) 0.1353(2) 0.36564(19) 0.0588(10) Uani 1 1 d . . .
C31 C 0.6787(5) 0.0982(2) 0.4106(2) 0.0669(12) Uani 1 1 d . . .
H31 H 0.7815 0.0885 0.4059 0.080 Uiso 1 1 calc R . .
C32 C 0.6065(5) 0.0752(2) 0.4617(2) 0.0684(12) Uani 1 1 d . . .
H32 H 0.6596 0.0499 0.4917 0.082 Uiso 1 1 calc R . .
C33 C 0.4586(5) 0.0885(2) 0.46951(18) 0.0611(11) Uani 1 1 d . . .
H33 H 0.4105 0.0731 0.5054 0.073 Uiso 1 1 calc R . .
C34 C 0.3774(4) 0.12424(19) 0.42590(17) 0.0526(10) Uani 1 1 d . . .
C35 C 0.2138(4) 0.1401(2) 0.43502(18) 0.0626(11) Uani 1 1 d . . .
H35 H 0.1670 0.1429 0.3930 0.075 Uiso 1 1 calc R . .
C36 C 0.1947(6) 0.2068(3) 0.4643(3) 0.1078(19) Uani 1 1 d . . .
H36A H 0.0890 0.2189 0.4634 0.162 Uiso 1 1 calc R . .
H36B H 0.2518 0.2397 0.4415 0.162 Uiso 1 1 calc R . .
H36C H 0.2309 0.2053 0.5071 0.162 Uiso 1 1 calc R . .
C37 C 0.1289(6) 0.0874(3) 0.4696(3) 0.1001(17) Uani 1 1 d . . .
H37A H 0.1676 0.0845 0.5120 0.150 Uiso 1 1 calc R . .
H37B H 0.1415 0.0447 0.4492 0.150 Uiso 1 1 calc R . .
H37C H 0.0228 0.0989 0.4701 0.150 Uiso 1 1 calc R . .
C38 C 0.6867(4) 0.1630(2) 0.3111(2) 0.0684(12) Uani 1 1 d . . .
H38 H 0.6269 0.2009 0.2945 0.082 Uiso 1 1 calc R . .
C39 C 0.8425(5) 0.1893(3) 0.3284(2) 0.1048(18) Uani 1 1 d . . .
H39A H 0.8356 0.2180 0.3645 0.157 Uiso 1 1 calc R . .
H39B H 0.8821 0.2145 0.2938 0.157 Uiso 1 1 calc R . .
H39C H 0.9090 0.1521 0.3378 0.157 Uiso 1 1 calc R . .
C40 C 0.6984(6) 0.1122(3) 0.2601(2) 0.0936(16) Uani 1 1 d . . .
H40A H 0.7555 0.0741 0.2751 0.140 Uiso 1 1 calc R . .
H40B H 0.7489 0.1319 0.2249 0.140 Uiso 1 1 calc R . .
H40C H 0.5982 0.0979 0.2474 0.140 Uiso 1 1 calc R . .
C41 C -0.0599(5) 0.3162(2) 0.1154(2) 0.0843(15) Uani 1 1 d . . .
H41A H -0.0193 0.2998 0.0767 0.126 Uiso 1 1 calc R . .
H41B H -0.0729 0.3641 0.1129 0.126 Uiso 1 1 calc R . .
H41C H -0.1566 0.2952 0.1226 0.126 Uiso 1 1 calc R . .
C1S C -0.378(2) 0.1025(7) 0.0518(12) 0.239(11) Uani 0.68(2) 1 d PD A 1
H1SA H -0.3588 0.0619 0.0759 0.287 Uiso 0.68(2) 1 calc PR A 1
H1SB H -0.4629 0.0926 0.0235 0.287 Uiso 0.68(2) 1 calc PR A 1
C1S' C -0.4242(14) 0.1254(9) 0.0304(5) 0.059(6) Uani 0.32(2) 1 d PD A 2
H1SC H -0.4751 0.0820 0.0305 0.071 Uiso 0.32(2) 1 calc PR A 2
H1SD H -0.4740 0.1535 -0.0010 0.071 Uiso 0.32(2) 1 calc PR A 2
Cl1S Cl -0.43957(18) 0.16248(9) 0.10331(7) 0.1214(6) Uani 1 1 d D . .
Cl2S Cl -0.23980(17) 0.11455(9) 0.01135(7) 0.1159(5) Uani 1 1 d D . .

loop_
_atom_site_aniso_label
_atom_site_aniso_U_11
_atom_site_aniso_U_22
_atom_site_aniso_U_33
_atom_site_aniso_U_23
_atom_site_aniso_U_13
_atom_site_aniso_U_12
Ni1 0.0475(3) 0.0701(4) 0.0387(3) 0.0014(2) -0.0057(2) 0.0055(3)
N1 0.0424(18) 0.074(2) 0.0375(17) 0.0014(16) -0.0010(14) 0.0031(16)
N2 0.0369(17) 0.064(2) 0.0316(16) 0.0040(15) 0.0005(13) 0.0118(15)
O1 0.0604(18) 0.0699(18) 0.0462(15) -0.0010(14) -0.0172(13) 0.0086(14)
O2 0.077(2) 0.090(2) 0.0602(19) -0.0061(16) -0.0298(16) 0.0253(17)
O3 0.0548(17) 0.0659(18) 0.0510(16) 0.0025(14) -0.0140(13) 0.0017(14)
O4 0.077(2) 0.072(2) 0.0636(19) 0.0108(16) -0.0311(16) 0.0012(16)
C2 0.054(2) 0.069(3) 0.040(2) -0.001(2) 0.0017(19) 0.001(2)
C3 0.051(2) 0.080(3) 0.037(2) -0.006(2) -0.0014(19) 0.006(2)
C4 0.070(3) 0.082(3) 0.047(2) -0.005(2) -0.007(2) 0.008(2)
C5 0.065(3) 0.093(4) 0.051(3) -0.017(2) -0.017(2) 0.008(3)
C6 0.055(3) 0.103(4) 0.048(2) -0.010(3) -0.013(2) 0.020(2)
C7 0.052(3) 0.083(3) 0.043(2) -0.008(2) -0.0069(19) 0.017(2)
C8 0.045(2) 0.084(3) 0.037(2) -0.002(2) -0.0035(18) 0.014(2)
C9 0.052(3) 0.057(2) 0.050(2) 0.0101(19) -0.011(2) -0.0093(19)
C10 0.071(3) 0.079(3) 0.045(2) 0.006(2) -0.009(2) -0.028(2)
C11 0.103(4) 0.097(4) 0.052(3) 0.022(3) -0.028(3) -0.043(3)
C12 0.122(5) 0.078(4) 0.083(4) 0.036(3) -0.060(4) -0.038(3)
C13 0.066(3) 0.061(3) 0.114(4) 0.014(3) -0.044(3) -0.003(2)
C14 0.051(3) 0.067(3) 0.076(3) 0.008(2) -0.012(2) -0.001(2)
C15 0.055(3) 0.082(3) 0.102(4) 0.024(3) 0.008(3) 0.011(2)
C16 0.092(4) 0.127(5) 0.172(7) -0.011(4) 0.048(4) -0.022(4)
C17 0.127(5) 0.136(5) 0.076(4) -0.002(4) -0.002(3) 0.001(4)
C18 0.079(3) 0.120(4) 0.048(3) -0.008(3) 0.009(2) -0.034(3)
C19 0.093(4) 0.209(8) 0.167(7) -0.105(6) 0.042(4) -0.066(5)
C20 0.096(4) 0.170(7) 0.171(7) 0.005(5) -0.006(4) -0.082(5)
C21 0.079(3) 0.114(4) 0.066(3) -0.010(3) -0.034(3) 0.039(3)
C22 0.048(2) 0.066(3) 0.042(2) -0.004(2) 0.0015(18) 0.0042(19)
C23 0.047(2) 0.067(3) 0.039(2) 0.003(2) -0.0008(18) 0.004(2)
C24 0.073(3) 0.075(3) 0.051(2) 0.002(2) -0.008(2) 0.006(2)
C25 0.077(3) 0.080(3) 0.056(3) -0.001(2) -0.016(2) -0.002(3)
C26 0.064(3) 0.085(4) 0.048(2) 0.004(2) -0.011(2) -0.007(2)
C27 0.045(2) 0.076(3) 0.045(2) 0.009(2) -0.0052(18) -0.002(2)
C28 0.041(2) 0.071(3) 0.036(2) 0.006(2) 0.0007(16) 0.002(2)
C29 0.046(2) 0.063(2) 0.044(2) 0.0005(19) -0.0039(18) 0.0105(19)
C30 0.052(3) 0.070(3) 0.055(3) 0.005(2) -0.002(2) 0.004(2)
C31 0.049(3) 0.082(3) 0.069(3) 0.008(2) -0.013(2) 0.011(2)
C32 0.071(3) 0.068(3) 0.065(3) 0.014(2) -0.024(3) 0.001(2)
C33 0.063(3) 0.076(3) 0.044(2) 0.005(2) -0.009(2) -0.007(2)
C34 0.051(2) 0.067(3) 0.040(2) -0.0020(19) -0.0062(18) -0.001(2)
C35 0.054(3) 0.097(3) 0.037(2) -0.004(2) -0.0001(19) 0.002(2)
C36 0.071(4) 0.121(5) 0.132(5) -0.026(4) 0.030(3) 0.009(3)
C37 0.075(3) 0.119(4) 0.106(4) -0.004(3) 0.023(3) -0.016(3)
C38 0.049(3) 0.085(3) 0.071(3) 0.013(3) 0.005(2) 0.012(2)
C39 0.083(4) 0.139(5) 0.093(4) 0.005(4) 0.011(3) -0.028(3)
C40 0.093(4) 0.125(4) 0.064(3) 0.005(3) 0.014(3) 0.007(3)
C41 0.090(4) 0.090(4) 0.072(3) 0.012(3) -0.038(3) 0.006(3)
C1S 0.127(12) 0.082(9) 0.51(3) 0.004(13) 0.161(15) 0.007(8)
C1S' 0.058(9) 0.056(10) 0.063(10) -0.018(7) -0.036(7) 0.031(7)
Cl1S 0.1097(12) 0.1615(15) 0.0922(11) -0.0115(10) -0.0252(9) 0.0245(11)
Cl2S 0.0935(11) 0.1528(14) 0.1013(11) 0.0117(10) -0.0007(9) -0.0184(10)

loop_
_atom_type_symbol
_atom_type_description
_atom_type_scat_dispersion_real
_atom_type_scat_dispersion_imag
_atom_type_scat_source
C C 0.0033 0.0016 'International Tables Vol C Tables 4.2.6.8 and 6.1.1.4'
H H 0.0000 0.0000 'International Tables Vol C Tables 4.2.6.8 and 6.1.1.4'
N N 0.0061 0.0033 'International Tables Vol C Tables 4.2.6.8 and 6.1.1.4'
O O 0.0106 0.0060 'International Tables Vol C Tables 4.2.6.8 and 6.1.1.4'
Cl Cl 0.1484 0.1585 'International Tables Vol C Tables 4.2.6.8 and 6.1.1.4'
Ni Ni 0.3393 1.1124 'International Tables Vol C Tables 4.2.6.8 and 6.1.1.4'

loop_
_geom_angle_atom_site_label_1
_geom_angle_atom_site_label_2
_geom_angle_atom_site_label_3
_geom_angle
_geom_angle_site_symmetry_1
_geom_angle_site_symmetry_3
_geom_angle_publ_flag
O1 Ni1 O3 178.45(12) . . ?
O1 Ni1 N1 93.37(12) . . ?
O3 Ni1 N1 86.87(12) . . ?
O1 Ni1 N2 86.68(12) . . ?
O3 Ni1 N2 93.14(12) . . ?
N1 Ni1 N2 178.04(12) . . ?
C2 N1 C9 114.2(3) . . ?
C2 N1 Ni1 124.5(3) . . ?
C9 N1 Ni1 121.2(2) . . ?
C22 N2 C29 113.1(3) . . ?
C22 N2 Ni1 125.3(3) . . ?
C29 N2 Ni1 121.6(2) . . ?
C8 O1 Ni1 129.8(2) . . ?
C7 O2 C21 116.6(3) . . ?
C28 O3 Ni1 129.1(2) . . ?
C27 O4 C41 116.2(3) . . ?
N1 C2 C3 127.2(4) . . ?
C8 C3 C2 120.5(4) . . ?
C8 C3 C4 119.9(4) . . ?
C2 C3 C4 119.6(4) . . ?
C5 C4 C3 121.4(4) . . ?
C4 C5 C6 119.6(4) . . ?
C7 C6 C5 121.3(4) . . ?
O2 C7 C6 126.3(4) . . ?
O2 C7 C8 113.9(4) . . ?
C6 C7 C8 119.9(4) . . ?
O1 C8 C3 124.4(3) . . ?
O1 C8 C7 117.7(4) . . ?
C3 C8 C7 117.9(4) . . ?
C10 C9 C14 122.4(4) . . ?
C10 C9 N1 119.4(4) . . ?
C14 C9 N1 118.2(3) . . ?
C11 C10 C9 118.0(4) . . ?
C11 C10 C18 120.5(4) . . ?
C9 C10 C18 121.5(4) . . ?
C12 C11 C10 121.0(5) . . ?
C11 C12 C13 120.7(4) . . ?
C12 C13 C14 121.5(5) . . ?
C13 C14 C9 116.3(4) . . ?
C13 C14 C15 120.9(4) . . ?
C9 C14 C15 122.8(4) . . ?
C14 C15 C17 112.1(4) . . ?
C14 C15 C16 112.1(4) . . ?
C17 C15 C16 110.1(5) . . ?
C10 C18 C20 113.3(5) . . ?
C10 C18 C19 111.1(4) . . ?
C20 C18 C19 110.5(5) . . ?
N2 C22 C23 126.6(4) . . ?
C28 C23 C24 120.8(4) . . ?
C28 C23 C22 120.6(4) . . ?
C24 C23 C22 118.6(4) . . ?
C25 C24 C23 121.2(4) . . ?
C24 C25 C26 119.2(4) . . ?
C27 C26 C25 121.9(4) . . ?
O4 C27 C26 126.3(4) . . ?
O4 C27 C28 113.4(4) . . ?
C26 C27 C28 120.3(4) . . ?
O3 C28 C23 125.0(3) . . ?
O3 C28 C27 118.4(4) . . ?
C23 C28 C27 116.6(4) . . ?
C30 C29 C34 122.5(3) . . ?
C30 C29 N2 118.5(3) . . ?
C34 C29 N2 118.9(3) . . ?
C31 C30 C29 117.0(4) . . ?
C31 C30 C38 121.2(4) . . ?
C29 C30 C38 121.8(4) . . ?
C32 C31 C30 121.6(4) . . ?
C33 C32 C31 120.3(4) . . ?
C32 C33 C34 121.2(4) . . ?
C33 C34 C29 117.5(4) . . ?
C33 C34 C35 121.2(4) . . ?
C29 C34 C35 121.2(3) . . ?
C36 C35 C37 111.2(4) . . ?
C36 C35 C34 111.2(4) . . ?
C37 C35 C34 114.2(4) . . ?
C30 C38 C40 111.2(4) . . ?
C30 C38 C39 112.8(4) . . ?
C40 C38 C39 109.9(4) . . ?
Cl2S C1S Cl1S 121.1(7) . . ?
Cl2S C1S' Cl1S 111.0(7) . . ?
C1S Cl1S C1S' 25.4(9) . . ?
C1S Cl2S C1S' 26.5(10) . . ?

loop_
_geom_bond_atom_site_label_1
_geom_bond_atom_site_label_2
_geom_bond_distance
_geom_bond_site_symmetry_2
_geom_bond_publ_flag
Ni1 O1 1.827(3) . ?
Ni1 O3 1.834(3) . ?
Ni1 N1 1.907(3) . ?
Ni1 N2 1.908(3) . ?
N1 C2 1.300(4) . ?
N1 C9 1.459(4) . ?
N2 C22 1.289(4) . ?
N2 C29 1.467(4) . ?
O1 C8 1.293(4) . ?
O2 C7 1.348(5) . ?
O2 C21 1.433(4) . ?
O3 C28 1.288(4) . ?
O4 C27 1.360(5) . ?
O4 C41 1.430(4) . ?
C2 C3 1.412(5) . ?
C3 C8 1.401(6) . ?
C3 C4 1.421(5) . ?
C4 C5 1.362(5) . ?
C5 C6 1.399(6) . ?
C6 C7 1.380(6) . ?
C7 C8 1.450(5) . ?
C9 C10 1.391(5) . ?
C9 C14 1.410(5) . ?
C10 C11 1.386(6) . ?
C10 C18 1.509(6) . ?
C11 C12 1.368(7) . ?
C12 C13 1.368(7) . ?
C13 C14 1.401(6) . ?
C14 C15 1.496(6) . ?
C15 C17 1.519(7) . ?
C15 C16 1.521(6) . ?
C18 C20 1.515(7) . ?
C18 C19 1.529(7) . ?
C22 C23 1.412(5) . ?
C23 C28 1.403(5) . ?
C23 C24 1.416(5) . ?
C24 C25 1.354(5) . ?
C25 C26 1.396(6) . ?
C26 C27 1.367(6) . ?
C27 C28 1.450(5) . ?
C29 C30 1.395(5) . ?
C29 C34 1.403(5) . ?
C30 C31 1.393(5) . ?
C30 C38 1.512(6) . ?
C31 C32 1.374(6) . ?
C32 C33 1.368(6) . ?
C33 C34 1.389(5) . ?
C34 C35 1.519(5) . ?
C35 C36 1.505(6) . ?
C35 C37 1.518(6) . ?
C38 C40 1.515(6) . ?
C38 C39 1.538(6) . ?
C1S Cl2S 1.553(12) . ?
C1S Cl1S 1.746(11) . ?
C1S' Cl2S 1.726(12) . ?
C1S' Cl1S 1.761(10) . ?
